data_7120689
loop_
_publ_author_name
'Nikolayenko, Varvara I.'
'Heyns, Anneli'
'Barbour, Len'

_publ_section_title
;
 Threading the needle: guest transport in a versatile 0D porous molecular
 crystal
;
_journal_name_full 'Chem. Commun.'
_journal_paper_doi 10.1039/C7CC06676G
_journal_year 2017
_chemical_formula_moiety 'C34 H40 Cl4 Cu2 N8, C H Cl3'
_chemical_formula_sum 'C35 H41 Cl7 Cu2 N8'
_chemical_formula_weight 948.99
_chemical_name_systematic 9
_space_group_crystal_system monoclinic
_space_group_IT_number 14
_space_group_name_Hall '-P 2ybc'
_space_group_name_H-M_alt 'P 1 21/c 1'
_symmetry_space_group_name_Hall '-P 2ybc'
_symmetry_space_group_name_H-M 'P 1 21/c 1'
_atom_sites_solution_hydrogens geom
_audit_creation_method SHELXL-2016/6
_audit_update_record
;
2017-08-18 deposited with the CCDC.
2017-09-21 downloaded from the CCDC.
;
_cell_angle_alpha 90
_cell_angle_beta 99.497(2)
_cell_angle_gamma 90
_cell_formula_units_Z 4
_cell_length_a 16.671(2)
_cell_length_b 10.7795(15)
_cell_length_c 22.437(3)
_cell_measurement_reflns_used 8607
_cell_measurement_temperature 100(2)
_cell_measurement_theta_max 27.79
_cell_measurement_theta_min 1.84
_cell_volume 3976.8(9)
_computing_cell_refinement 'SAINT (Bruker, 2016)'
_computing_data_collection 'APEX3 (Bruker, 2016)'
_computing_data_reduction 'SAINT (Bruker, 2016)'
_computing_structure_refinement 'SHELXL-2016/6 (Sheldrick, 2016)'
_computing_structure_solution 'SHELXL-2016/6 (Sheldrick, 2016)'
_diffrn_ambient_temperature 100(2)
_diffrn_measured_fraction_theta_full 0.999
_diffrn_measured_fraction_theta_max 0.917
_diffrn_measurement_device_type 'Bruker APEX CCD area -detector'
_diffrn_measurement_method \w
_diffrn_radiation_type MoK\a
_diffrn_radiation_wavelength 0.71073
_diffrn_reflns_av_R_equivalents 0.0416
_diffrn_reflns_av_unetI/netI 0.0579
_diffrn_reflns_Laue_measured_fraction_full 0.999
_diffrn_reflns_Laue_measured_fraction_max 0.917
_diffrn_reflns_limit_h_max 20
_diffrn_reflns_limit_h_min -19
_diffrn_reflns_limit_k_max 14
_diffrn_reflns_limit_k_min -13
_diffrn_reflns_limit_l_max 20
_diffrn_reflns_limit_l_min -28
_diffrn_reflns_number 22696
_diffrn_reflns_point_group_measured_fraction_full 0.999
_diffrn_reflns_point_group_measured_fraction_max 0.917
_diffrn_reflns_theta_full 26.000
_diffrn_reflns_theta_max 27.786
_diffrn_reflns_theta_min 1.841
_diffrn_source 'fine-focus sealed tube'
_exptl_absorpt_coefficient_mu 1.578
_exptl_absorpt_correction_T_max 0.9396
_exptl_absorpt_correction_T_min 0.8841
_exptl_absorpt_correction_type numerical
_exptl_absorpt_process_details 'SADABS, 2016'
_exptl_crystal_colour Green
_exptl_crystal_density_diffrn 1.585
_exptl_crystal_description Plate
_exptl_crystal_F_000 1936
_exptl_crystal_size_max 0.080
_exptl_crystal_size_mid 0.070
_exptl_crystal_size_min 0.040
_refine_diff_density_max 1.672
_refine_diff_density_min -0.583
_refine_diff_density_rms 0.113
_refine_ls_extinction_method none
_refine_ls_goodness_of_fit_ref 1.019
_refine_ls_hydrogen_treatment constr
_refine_ls_matrix_type full
_refine_ls_number_parameters 475
_refine_ls_number_reflns 8617
_refine_ls_number_restraints 0
_refine_ls_restrained_S_all 1.019
_refine_ls_R_factor_all 0.0842
_refine_ls_R_factor_gt 0.0471
_refine_ls_shift/su_max 0.001
_refine_ls_shift/su_mean 0.000
_refine_ls_structure_factor_coef Fsqd
_refine_ls_weighting_details 'w=1/[\s^2^(Fo^2^)+(0.0615P)^2^+4.1648P] where P=(Fo^2^+2Fc^2^)/3'
_refine_ls_weighting_scheme calc
_refine_ls_wR_factor_gt 0.1135
_refine_ls_wR_factor_ref 0.1324
_reflns_Friedel_coverage 0.000
_reflns_number_gt 5798
_reflns_number_total 8617
_reflns_threshold_expression 'I > 2\s(I)'
_cod_data_source_file c7cc06676g2.cif
_cod_data_source_block 9
_cod_original_cell_volume 3976.7(10)
_cod_database_code 7120689
_shelx_shelxl_version_number 2016/6
_shelx_space_group_comment
;
The symmetry employed for this shelxl refinement is uniquely defined
by the following loop, which should always be used as a source of
symmetry information in preference to the above space-group names.
They are only intended as comments.
;
_shelx_estimated_absorpt_t_min 0.884
_shelx_estimated_absorpt_t_max 0.940

loop_
_space_group_symop_operation_xyz
'x, y, z'
'-x, y+1/2, -z+1/2'
'-x, -y, -z'
'x, -y-1/2, z-1/2'

loop_
_atom_site_label
_atom_site_type_symbol
_atom_site_fract_x
_atom_site_fract_y
_atom_site_fract_z
_atom_site_U_iso_or_equiv
_atom_site_adp_type
_atom_site_occupancy
_atom_site_site_symmetry_order
_atom_site_calc_flag
_atom_site_refinement_flags_posn
_atom_site_refinement_flags_adp
Cu1 Cu 0.76287(3) 0.26059(4) 0.39309(2) 0.01435(12) Uani 1 1 d . .
Cu2 Cu 0.74031(3) 0.74841(4) 0.60051(2) 0.01375(12) Uani 1 1 d . .
Cl3 Cl 0.67637(5) 0.72855(9) 0.68235(4) 0.0172(2) Uani 1 1 d . .
Cl1 Cl 0.83051(6) 0.31053(10) 0.31740(4) 0.0215(2) Uani 1 1 d . .
Cl2 Cl 0.69261(6) 0.13176(9) 0.44617(4) 0.0209(2) Uani 1 1 d . .
Cl4 Cl 0.81623(6) 0.86821(9) 0.54770(5) 0.0241(2) Uani 1 1 d . .
N4 N 0.83473(19) 0.6510(3) 0.63866(14) 0.0163(7) Uani 1 1 d . .
N8 N 0.66086(19) 0.3390(3) 0.35186(14) 0.0157(7) Uani 1 1 d . .
C33 C 0.5819(2) 0.3019(4) 0.35315(17) 0.0184(8) Uani 1 1 d . .
H33 H 0.566513 0.231014 0.373730 0.022 Uiso 1 1 calc R U
C10 C 1.1143(3) 0.4211(4) 0.77979(18) 0.0243(10) Uani 1 1 d . .
H10A H 1.102323 0.506274 0.765748 0.036 Uiso 1 1 calc R U
H10B H 1.173303 0.409115 0.788689 0.036 Uiso 1 1 calc R U
H10C H 1.090850 0.406436 0.816457 0.036 Uiso 1 1 calc R U
N6 N 0.55369(18) 0.8582(3) 0.46740(13) 0.0151(7) Uani 1 1 d . .
C32 C 0.5299(2) 0.3822(3) 0.32060(17) 0.0180(8) Uani 1 1 d . .
H32 H 0.472185 0.378557 0.314342 0.022 Uiso 1 1 calc R U
N7 N 0.57657(18) 0.4700(3) 0.29834(14) 0.0157(7) Uani 1 1 d . .
C20 C 0.5606(2) 0.7584(4) 0.55239(18) 0.0204(9) Uani 1 1 d . .
H20 H 0.545959 0.714333 0.585654 0.025 Uiso 1 1 calc R U
C28 C 0.4940(2) 0.6622(3) 0.29062(16) 0.0152(8) Uani 1 1 d . .
C18 C 0.6319(2) 0.8495(3) 0.49367(16) 0.0152(8) Uani 1 1 d . .
H18 H 0.676421 0.882886 0.477370 0.018 Uiso 1 1 calc R U
N1 N 0.86390(19) 0.2367(3) 0.45204(14) 0.0186(7) Uani 1 1 d . .
C4 C 0.9857(2) 0.0891(4) 0.58121(17) 0.0191(9) Uani 1 1 d . .
H4A H 1.030722 0.037938 0.570784 0.023 Uiso 1 1 calc R U
H4B H 0.943241 0.032398 0.591349 0.023 Uiso 1 1 calc R U
N3 N 0.90992(19) 0.5114(3) 0.69335(14) 0.0170(7) Uani 1 1 d . .
C11 C 0.9939(2) 0.3232(3) 0.71025(17) 0.0174(8) Uani 1 1 d . .
N2 N 0.95140(19) 0.1656(3) 0.52861(14) 0.0181(7) Uani 1 1 d . .
N5 N 0.63861(19) 0.7881(3) 0.54540(14) 0.0150(7) Uani 1 1 d . .
C17 C 0.8348(2) 0.5583(3) 0.67769(16) 0.0157(8) Uani 1 1 d . .
H17 H 0.788089 0.529100 0.692514 0.019 Uiso 1 1 calc R U
C21 C 0.5230(2) 0.9207(3) 0.40942(17) 0.0173(8) Uani 1 1 d . .
H21A H 0.568780 0.963357 0.394918 0.021 Uiso 1 1 calc R U
H21B H 0.482737 0.984525 0.416121 0.021 Uiso 1 1 calc R U
C9 C 1.0775(2) 0.3305(3) 0.73087(17) 0.0176(8) Uani 1 1 d . .
C5 C 1.0172(2) 0.1689(3) 0.63560(16) 0.0146(8) Uani 1 1 d . .
C8 C 1.1290(2) 0.2527(3) 0.70520(17) 0.0186(8) Uani 1 1 d . .
H8 H 1.185608 0.254855 0.720583 0.022 Uiso 1 1 calc R U
C34 C 0.6550(2) 0.4391(3) 0.31728(16) 0.0145(8) Uani 1 1 d . .
H34 H 0.700086 0.483398 0.307135 0.017 Uiso 1 1 calc R U
C23 C 0.3988(2) 0.8294(3) 0.34574(16) 0.0146(8) Uani 1 1 d . .
C22 C 0.4838(2) 0.8309(3) 0.36128(16) 0.0131(8) Uani 1 1 d . .
C19 C 0.5077(2) 0.8018(4) 0.50447(18) 0.0210(9) Uani 1 1 d . .
H19 H 0.450130 0.794366 0.498022 0.025 Uiso 1 1 calc R U
C6 C 1.1013(2) 0.1722(3) 0.65812(17) 0.0163(8) Uani 1 1 d . .
C31 C 0.5450(2) 0.5746(3) 0.25946(17) 0.0173(8) Uani 1 1 d . .
H31A H 0.511540 0.542191 0.222139 0.021 Uiso 1 1 calc R U
H31B H 0.591185 0.621016 0.247677 0.021 Uiso 1 1 calc R U
C1 C 0.9330(2) 0.3100(5) 0.45878(19) 0.0294(11) Uani 1 1 d . .
H1 H 0.940900 0.379325 0.434251 0.035 Uiso 1 1 calc R U
C3 C 0.8769(2) 0.1520(4) 0.49528(17) 0.0180(8) Uani 1 1 d . .
H3 H 0.838814 0.090073 0.501932 0.022 Uiso 1 1 calc R U
C24 C 0.3439(2) 0.9180(4) 0.37276(19) 0.0215(9) Uani 1 1 d . .
H24A H 0.287153 0.902641 0.354706 0.032 Uiso 1 1 calc R U
H24B H 0.358454 1.003671 0.364494 0.032 Uiso 1 1 calc R U
H24C H 0.350658 0.905016 0.416531 0.032 Uiso 1 1 calc R U
C26 C 0.4088(2) 0.6580(3) 0.27606(16) 0.0151(8) Uani 1 1 d . .
C7 C 1.1619(2) 0.0917(4) 0.63232(19) 0.0243(9) Uani 1 1 d . .
H7A H 1.216692 0.107004 0.654530 0.036 Uiso 1 1 calc R U
H7B H 1.160242 0.111918 0.589553 0.036 Uiso 1 1 calc R U
H7C H 1.147852 0.004088 0.636213 0.036 Uiso 1 1 calc R U
C13 C 0.8723(2) 0.2350(4) 0.64033(19) 0.0211(9) Uani 1 1 d . .
H13A H 0.842994 0.242066 0.674616 0.032 Uiso 1 1 calc R U
H13B H 0.859000 0.155556 0.619812 0.032 Uiso 1 1 calc R U
H13C H 0.856223 0.303129 0.611951 0.032 Uiso 1 1 calc R U
C16 C 0.9140(2) 0.6634(4) 0.62916(19) 0.0236(9) Uani 1 1 d . .
H16 H 0.932748 0.722199 0.603036 0.028 Uiso 1 1 calc R U
C14 C 0.9363(2) 0.4093(4) 0.73629(17) 0.0198(9) Uani 1 1 d . .
H14A H 0.888201 0.362085 0.744178 0.024 Uiso 1 1 calc R U
H14B H 0.964008 0.444110 0.775114 0.024 Uiso 1 1 calc R U
C29 C 0.5317(2) 0.7489(3) 0.33303(16) 0.0142(8) Uani 1 1 d . .
C15 C 0.9612(3) 0.5778(4) 0.66329(19) 0.0249(10) Uani 1 1 d . .
H15 H 1.018169 0.566271 0.665789 0.030 Uiso 1 1 calc R U
C25 C 0.3634(2) 0.7428(3) 0.30342(17) 0.0161(8) Uani 1 1 d . .
H25 H 0.305835 0.741570 0.292731 0.019 Uiso 1 1 calc R U
C12 C 0.9631(2) 0.2415(3) 0.66292(17) 0.0154(8) Uani 1 1 d . .
C27 C 0.3624(2) 0.5665(4) 0.23193(18) 0.0203(9) Uani 1 1 d . .
H27A H 0.381334 0.572849 0.192930 0.031 Uiso 1 1 calc R U
H27B H 0.304192 0.585323 0.226549 0.031 Uiso 1 1 calc R U
H27C H 0.371857 0.482061 0.247775 0.031 Uiso 1 1 calc R U
C30 C 0.6235(2) 0.7555(4) 0.34638(18) 0.0190(8) Uani 1 1 d . .
H30A H 0.644271 0.690281 0.375284 0.029 Uiso 1 1 calc R U
H30B H 0.640214 0.836785 0.363636 0.029 Uiso 1 1 calc R U
H30C H 0.645453 0.743632 0.308873 0.029 Uiso 1 1 calc R U
C2 C 0.9876(3) 0.2675(5) 0.5057(2) 0.0311(11) Uani 1 1 d . .
H2 H 1.040016 0.300588 0.520142 0.037 Uiso 1 1 calc R U
Cl3A Cl 0.41839(7) 0.47106(10) 0.54382(5) 0.0304(3) Uani 1 1 d . .
Cl2A Cl 0.24325(7) 0.48252(12) 0.50968(6) 0.0429(3) Uani 1 1 d . .
Cl1A Cl 0.34686(8) 0.56720(12) 0.42631(5) 0.0399(3) Uani 1 1 d . .
C1A C 0.3359(3) 0.5544(4) 0.5034(2) 0.0301(10) Uani 1 1 d . .
H1A H 0.335860 0.639721 0.520925 0.036 Uiso 1 1 calc R U

loop_
_atom_site_aniso_label
_atom_site_aniso_U_11
_atom_site_aniso_U_22
_atom_site_aniso_U_33
_atom_site_aniso_U_23
_atom_site_aniso_U_13
_atom_site_aniso_U_12
Cu1 0.0117(2) 0.0171(2) 0.0131(2) 0.00026(18) -0.00136(18) 0.00079(18)
Cu2 0.0123(2) 0.0155(2) 0.0120(2) 0.00186(18) -0.00193(17) 0.00085(18)
Cl3 0.0142(5) 0.0266(5) 0.0101(4) 0.0010(4) 0.0001(3) 0.0028(4)
Cl1 0.0146(5) 0.0366(6) 0.0130(5) 0.0023(4) 0.0015(4) 0.0026(4)
Cl2 0.0158(5) 0.0211(5) 0.0238(5) 0.0093(4) -0.0028(4) -0.0020(4)
Cl4 0.0168(5) 0.0272(5) 0.0256(6) 0.0133(4) -0.0048(4) -0.0046(4)
N4 0.0171(17) 0.0162(17) 0.0151(17) 0.0018(13) 0.0011(13) 0.0045(13)
N8 0.0158(17) 0.0155(16) 0.0153(17) 0.0012(13) 0.0010(13) 0.0007(13)
C33 0.019(2) 0.020(2) 0.015(2) 0.0032(16) 0.0015(16) -0.0002(16)
C10 0.031(2) 0.019(2) 0.018(2) -0.0024(17) -0.0091(18) 0.0041(18)
N6 0.0158(17) 0.0178(17) 0.0096(16) 0.0008(13) -0.0039(12) -0.0007(13)
C32 0.017(2) 0.018(2) 0.019(2) 0.0000(16) 0.0013(16) 0.0016(16)
N7 0.0134(16) 0.0164(16) 0.0169(17) 0.0026(13) 0.0008(13) 0.0041(13)
C20 0.018(2) 0.029(2) 0.015(2) 0.0017(17) 0.0027(16) -0.0026(17)
C28 0.020(2) 0.0148(19) 0.0096(19) 0.0021(15) -0.0018(15) 0.0029(15)
C18 0.0145(19) 0.0160(19) 0.0142(19) -0.0014(15) -0.0004(15) -0.0018(15)
N1 0.0159(17) 0.0248(18) 0.0140(17) -0.0009(14) -0.0009(13) -0.0002(14)
C4 0.017(2) 0.019(2) 0.019(2) -0.0010(16) -0.0054(16) 0.0023(16)
N3 0.0187(18) 0.0160(17) 0.0159(17) 0.0049(13) 0.0014(13) 0.0039(13)
C11 0.024(2) 0.0140(19) 0.014(2) 0.0053(15) 0.0010(16) 0.0018(16)
N2 0.0158(17) 0.0269(18) 0.0098(16) -0.0019(14) -0.0032(13) -0.0006(14)
N5 0.0161(17) 0.0167(16) 0.0109(16) -0.0037(12) -0.0018(12) -0.0011(13)
C17 0.017(2) 0.0164(19) 0.014(2) 0.0021(15) 0.0010(15) 0.0016(15)
C21 0.020(2) 0.0154(19) 0.013(2) 0.0003(15) -0.0052(15) 0.0023(15)
C9 0.022(2) 0.0173(19) 0.0107(19) 0.0044(15) -0.0061(15) 0.0014(16)
C5 0.015(2) 0.0159(19) 0.0110(19) 0.0022(15) -0.0031(14) -0.0022(15)
C8 0.015(2) 0.021(2) 0.017(2) 0.0018(16) -0.0051(15) 0.0018(16)
C34 0.0148(19) 0.0159(19) 0.0128(19) -0.0006(15) 0.0024(14) 0.0021(15)
C23 0.017(2) 0.0133(19) 0.0129(19) 0.0025(15) 0.0011(15) 0.0023(15)
C22 0.017(2) 0.0113(18) 0.0097(18) 0.0028(14) -0.0014(14) -0.0007(15)
C19 0.017(2) 0.028(2) 0.017(2) 0.0004(17) 0.0025(16) -0.0008(17)
C6 0.018(2) 0.0144(19) 0.015(2) 0.0031(15) -0.0026(15) 0.0016(15)
C31 0.023(2) 0.0155(19) 0.0114(19) 0.0028(15) -0.0022(16) 0.0046(16)
C1 0.018(2) 0.045(3) 0.023(2) 0.009(2) -0.0012(17) -0.010(2)
C3 0.018(2) 0.019(2) 0.015(2) -0.0029(16) -0.0045(15) -0.0023(16)
C24 0.015(2) 0.023(2) 0.025(2) -0.0034(18) 0.0002(16) 0.0028(16)
C26 0.020(2) 0.0143(18) 0.0092(18) 0.0024(15) -0.0037(15) -0.0006(15)
C7 0.014(2) 0.031(2) 0.026(2) -0.0037(19) -0.0006(17) 0.0056(17)
C13 0.014(2) 0.023(2) 0.025(2) 0.0002(17) -0.0006(16) 0.0024(16)
C16 0.024(2) 0.022(2) 0.027(2) 0.0109(18) 0.0067(18) 0.0012(17)
C14 0.027(2) 0.021(2) 0.011(2) 0.0048(16) 0.0010(16) 0.0074(17)
C29 0.017(2) 0.0162(19) 0.0089(18) 0.0049(15) -0.0005(14) 0.0014(15)
C15 0.015(2) 0.030(2) 0.031(3) 0.0093(19) 0.0076(17) 0.0020(17)
C25 0.0135(19) 0.019(2) 0.0144(19) 0.0021(15) -0.0023(15) -0.0007(15)
C12 0.0137(19) 0.0160(19) 0.0147(19) 0.0037(15) -0.0029(15) -0.0004(15)
C27 0.023(2) 0.018(2) 0.017(2) -0.0003(16) -0.0076(16) -0.0020(16)
C30 0.016(2) 0.020(2) 0.019(2) 0.0024(16) -0.0001(16) 0.0011(16)
C2 0.020(2) 0.051(3) 0.021(2) 0.007(2) -0.0002(18) -0.007(2)
Cl3A 0.0370(6) 0.0291(6) 0.0247(6) -0.0024(4) 0.0039(5) -0.0015(5)
Cl2A 0.0325(7) 0.0487(8) 0.0482(8) -0.0109(6) 0.0080(6) -0.0048(6)
Cl1A 0.0512(8) 0.0450(7) 0.0221(6) 0.0016(5) 0.0022(5) -0.0051(6)
C1A 0.037(3) 0.027(2) 0.028(3) -0.0012(19) 0.006(2) -0.002(2)

loop_
_atom_type_symbol
_atom_type_description
_atom_type_scat_dispersion_real
_atom_type_scat_dispersion_imag
_atom_type_scat_source
C C 0.0033 0.0016 'International Tables Vol C Tables 4.2.6.8 and 6.1.1.4'
H H 0.0000 0.0000 'International Tables Vol C Tables 4.2.6.8 and 6.1.1.4'
N N 0.0061 0.0033 'International Tables Vol C Tables 4.2.6.8 and 6.1.1.4'
Cl Cl 0.1484 0.1585 'International Tables Vol C Tables 4.2.6.8 and 6.1.1.4'
Cu Cu 0.3201 1.2651 'International Tables Vol C Tables 4.2.6.8 and 6.1.1.4'

loop_
_geom_angle_atom_site_label_1
_geom_angle_atom_site_label_2
_geom_angle_atom_site_label_3
_geom_angle
N1 Cu1 N8 159.33(13)
N1 Cu1 Cl1 93.34(10)
N8 Cu1 Cl1 92.51(10)
N1 Cu1 Cl2 91.46(10)
N8 Cu1 Cl2 91.63(10)
Cl1 Cu1 Cl2 154.82(4)
N4 Cu2 N5 158.68(13)
N4 Cu2 Cl4 93.20(10)
N5 Cu2 Cl4 92.57(10)
N4 Cu2 Cl3 92.66(10)
N5 Cu2 Cl3 93.29(10)
Cl4 Cu2 Cl3 147.94(4)
C17 N4 C16 106.1(3)
C17 N4 Cu2 127.0(3)
C16 N4 Cu2 126.8(3)
C34 N8 C33 105.6(3)
C34 N8 Cu1 126.5(3)
C33 N8 Cu1 127.8(3)
C32 C33 N8 109.4(4)
C32 C33 H33 125.3
N8 C33 H33 125.3
C9 C10 H10A 109.5
C9 C10 H10B 109.5
H10A C10 H10B 109.5
C9 C10 H10C 109.5
H10A C10 H10C 109.5
H10B C10 H10C 109.5
C18 N6 C19 107.7(3)
C18 N6 C21 125.9(3)
C19 N6 C21 126.3(3)
C33 C32 N7 106.7(3)
C33 C32 H32 126.7
N7 C32 H32 126.7
C34 N7 C32 107.1(3)
C34 N7 C31 127.7(3)
C32 N7 C31 125.2(3)
C19 C20 N5 109.5(4)
C19 C20 H20 125.3
N5 C20 H20 125.3
C26 C28 C29 120.1(3)
C26 C28 C31 119.7(3)
C29 C28 C31 120.2(3)
N5 C18 N6 110.8(3)
N5 C18 H18 124.6
N6 C18 H18 124.6
C3 N1 C1 106.3(3)
C3 N1 Cu1 126.7(3)
C1 N1 Cu1 126.9(3)
N2 C4 C5 111.4(3)
N2 C4 H4A 109.4
C5 C4 H4A 109.4
N2 C4 H4B 109.4
C5 C4 H4B 109.4
H4A C4 H4B 108.0
C17 N3 C15 107.7(3)
C17 N3 C14 127.9(3)
C15 N3 C14 124.4(3)
C9 C11 C12 120.3(4)
C9 C11 C14 119.9(4)
C12 C11 C14 119.7(3)
C3 N2 C2 107.3(3)
C3 N2 C4 125.7(3)
C2 N2 C4 127.0(3)
C18 N5 C20 105.8(3)
C18 N5 Cu2 126.6(3)
C20 N5 Cu2 127.6(3)
N4 C17 N3 110.8(3)
N4 C17 H17 124.6
N3 C17 H17 124.6
N6 C21 C22 112.4(3)
N6 C21 H21A 109.1
C22 C21 H21A 109.1
N6 C21 H21B 109.1
C22 C21 H21B 109.1
H21A C21 H21B 107.9
C8 C9 C11 118.6(4)
C8 C9 C10 118.9(3)
C11 C9 C10 122.4(4)
C12 C5 C6 120.0(3)
C12 C5 C4 120.3(3)
C6 C5 C4 119.7(3)
C6 C8 C9 122.8(4)
C6 C8 H8 118.6
C9 C8 H8 118.6
N8 C34 N7 111.2(3)
N8 C34 H34 124.4
N7 C34 H34 124.4
C25 C23 C22 118.4(3)
C25 C23 C24 118.6(3)
C22 C23 C24 123.0(3)
C23 C22 C29 120.3(3)
C23 C22 C21 119.0(3)
C29 C22 C21 120.7(3)
C20 C19 N6 106.2(4)
C20 C19 H19 126.9
N6 C19 H19 126.9
C8 C6 C5 118.4(4)
C8 C6 C7 119.3(3)
C5 C6 C7 122.3(3)
N7 C31 C28 112.2(3)
N7 C31 H31A 109.2
C28 C31 H31A 109.2
N7 C31 H31B 109.2
C28 C31 H31B 109.2
H31A C31 H31B 107.9
C2 C1 N1 109.4(4)
C2 C1 H1 125.3
N1 C1 H1 125.3
N1 C3 N2 110.9(3)
N1 C3 H3 124.6
N2 C3 H3 124.6
C23 C24 H24A 109.5
C23 C24 H24B 109.5
H24A C24 H24B 109.5
C23 C24 H24C 109.5
H24A C24 H24C 109.5
H24B C24 H24C 109.5
C25 C26 C28 118.6(3)
C25 C26 C27 117.4(3)
C28 C26 C27 124.0(3)
C6 C7 H7A 109.5
C6 C7 H7B 109.5
H7A C7 H7B 109.5
C6 C7 H7C 109.5
H7A C7 H7C 109.5
H7B C7 H7C 109.5
C12 C13 H13A 109.5
C12 C13 H13B 109.5
H13A C13 H13B 109.5
C12 C13 H13C 109.5
H13A C13 H13C 109.5
H13B C13 H13C 109.5
C15 C16 N4 109.0(4)
C15 C16 H16 125.5
N4 C16 H16 125.5
N3 C14 C11 110.0(3)
N3 C14 H14A 109.7
C11 C14 H14A 109.7
N3 C14 H14B 109.7
C11 C14 H14B 109.7
H14A C14 H14B 108.2
C28 C29 C22 119.8(3)
C28 C29 C30 119.4(3)
C22 C29 C30 120.8(3)
C16 C15 N3 106.3(4)
C16 C15 H15 126.9
N3 C15 H15 126.9
C23 C25 C26 122.7(3)
C23 C25 H25 118.6
C26 C25 H25 118.6
C5 C12 C11 119.7(3)
C5 C12 C13 120.3(3)
C11 C12 C13 120.0(3)
C26 C27 H27A 109.5
C26 C27 H27B 109.5
H27A C27 H27B 109.5
C26 C27 H27C 109.5
H27A C27 H27C 109.5
H27B C27 H27C 109.5
C29 C30 H30A 109.5
C29 C30 H30B 109.5
H30A C30 H30B 109.5
C29 C30 H30C 109.5
H30A C30 H30C 109.5
H30B C30 H30C 109.5
C1 C2 N2 106.1(4)
C1 C2 H2 126.9
N2 C2 H2 126.9
Cl2A C1A Cl3A 110.9(2)
Cl2A C1A Cl1A 110.2(2)
Cl3A C1A Cl1A 110.1(3)
Cl2A C1A H1A 108.5
Cl3A C1A H1A 108.5
Cl1A C1A H1A 108.5

loop_
_geom_bond_atom_site_label_1
_geom_bond_atom_site_label_2
_geom_bond_distance
Cu1 N1 1.979(3)
Cu1 N8 1.986(3)
Cu1 Cl1 2.2533(11)
Cu1 Cl2 2.2758(11)
Cu2 N4 1.967(3)
Cu2 N5 1.974(3)
Cu2 Cl4 2.2734(11)
Cu2 Cl3 2.2803(11)
N4 C17 1.329(5)
N4 C16 1.380(5)
N8 C34 1.323(5)
N8 C33 1.381(5)
C33 C32 1.351(5)
C33 H33 0.9500
C10 C9 1.521(5)
C10 H10A 0.9800
C10 H10B 0.9800
C10 H10C 0.9800
N6 C18 1.343(5)
N6 C19 1.364(5)
N6 C21 1.479(4)
C32 N7 1.371(5)
C32 H32 0.9500
N7 C34 1.348(5)
N7 C31 1.468(4)
C20 C19 1.356(5)
C20 N5 1.373(5)
C20 H20 0.9500
C28 C26 1.404(5)
C28 C29 1.407(5)
C28 C31 1.517(5)
C18 N5 1.325(5)
C18 H18 0.9500
N1 C3 1.323(5)
N1 C1 1.385(5)
C4 N2 1.475(5)
C4 C5 1.514(5)
C4 H4A 0.9900
C4 H4B 0.9900
N3 C17 1.342(5)
N3 C15 1.374(5)
N3 C14 1.481(5)
C11 C9 1.397(5)
C11 C12 1.410(5)
C11 C14 1.520(5)
N2 C3 1.348(5)
N2 C2 1.392(5)
C17 H17 0.9500
C21 C22 1.516(5)
C21 H21A 0.9900
C21 H21B 0.9900
C9 C8 1.391(6)
C5 C12 1.409(5)
C5 C6 1.410(5)
C8 C6 1.386(5)
C8 H8 0.9500
C34 H34 0.9500
C23 C25 1.391(5)
C23 C22 1.402(5)
C23 C24 1.517(5)
C22 C29 1.411(5)
C19 H19 0.9500
C6 C7 1.518(5)
C31 H31A 0.9900
C31 H31B 0.9900
C1 C2 1.353(6)
C1 H1 0.9500
C3 H3 0.9500
C24 H24A 0.9800
C24 H24B 0.9800
C24 H24C 0.9800
C26 C25 1.393(5)
C26 C27 1.516(5)
C7 H7A 0.9800
C7 H7B 0.9800
C7 H7C 0.9800
C13 C12 1.517(5)
C13 H13A 0.9800
C13 H13B 0.9800
C13 H13C 0.9800
C16 C15 1.363(5)
C16 H16 0.9500
C14 H14A 0.9900
C14 H14B 0.9900
C29 C30 1.511(5)
C15 H15 0.9500
C25 H25 0.9500
C27 H27A 0.9800
C27 H27B 0.9800
C27 H27C 0.9800
C30 H30A 0.9800
C30 H30B 0.9800
C30 H30C 0.9800
C2 H2 0.9500
Cl3A C1A 1.763(5)
Cl2A C1A 1.754(5)
Cl1A C1A 1.775(5)
C1A H1A 1.0000

loop_
_geom_hbond_atom_site_label_D
_geom_hbond_atom_site_label_H
_geom_hbond_atom_site_label_A
_geom_hbond_distance_DH
_geom_hbond_distance_HA
_geom_hbond_distance_DA
_geom_hbond_angle_DHA
_geom_hbond_site_symmetry_A
C33 H33 Cl2 0.95 2.66 3.140(4) 111.8 .
C32 H32 Cl3 0.95 2.74 3.630(4) 155.5 3_666
C18 H18 Cl2 0.95 2.80 3.431(4) 125.0 1_565
C18 H18 Cl4 0.95 2.59 3.118(4) 115.0 .
C4 H4B Cl4 0.99 2.81 3.677(4) 146.7 1_545
C21 H21A Cl2 0.99 2.85 3.616(4) 135.2 1_565
C19 H19 Cl2 0.95 2.97 3.756(4) 140.5 3_666
C31 H31B Cl3 0.99 2.74 3.680(4) 159.7 4_575
C3 H3 Cl2 0.95 2.59 3.095(4) 113.7 .
C3 H3 Cl4 0.95 2.65 3.487(4) 146.7 1_545
C16 H16 Cl4 0.95 2.65 3.145(4) 113.3 .
C14 H14A Cl1 0.99 2.76 3.619(4) 145.7 4_566
C15 H15 Cl1 0.95 2.82 3.633(4) 144.1 3_766
C1A H1A Cl2 1.00 2.64 3.623(5) 168.7 3_666

loop_
_geom_torsion_atom_site_label_1
_geom_torsion_atom_site_label_2
_geom_torsion_atom_site_label_3
_geom_torsion_atom_site_label_4
_geom_torsion
C34 N8 C33 C32 -1.6(4)
Cu1 N8 C33 C32 178.2(3)
N8 C33 C32 N7 0.4(4)
C33 C32 N7 C34 0.9(4)
C33 C32 N7 C31 179.0(3)
C19 N6 C18 N5 1.2(4)
C21 N6 C18 N5 179.7(3)
C5 C4 N2 C3 -127.6(4)
C5 C4 N2 C2 49.4(5)
N6 C18 N5 C20 -0.9(4)
N6 C18 N5 Cu2 179.1(2)
C19 C20 N5 C18 0.4(4)
C19 C20 N5 Cu2 -179.7(3)
C16 N4 C17 N3 0.0(4)
Cu2 N4 C17 N3 178.6(2)
C15 N3 C17 N4 0.5(4)
C14 N3 C17 N4 178.9(3)
C18 N6 C21 C22 115.2(4)
C19 N6 C21 C22 -66.6(5)
C12 C11 C9 C8 -2.2(6)
C14 C11 C9 C8 -178.4(3)
C12 C11 C9 C10 177.2(4)
C14 C11 C9 C10 0.9(6)
N2 C4 C5 C12 65.1(5)
N2 C4 C5 C6 -113.5(4)
C11 C9 C8 C6 3.0(6)
C10 C9 C8 C6 -176.4(4)
C33 N8 C34 N7 2.2(4)
Cu1 N8 C34 N7 -177.6(2)
C32 N7 C34 N8 -2.0(4)
C31 N7 C34 N8 -180.0(3)
C25 C23 C22 C29 1.9(5)
C24 C23 C22 C29 -177.8(3)
C25 C23 C22 C21 -177.2(3)
C24 C23 C22 C21 3.0(5)
N6 C21 C22 C23 105.6(4)
N6 C21 C22 C29 -73.6(4)
N5 C20 C19 N6 0.3(5)
C18 N6 C19 C20 -0.9(4)
C21 N6 C19 C20 -179.4(3)
C9 C8 C6 C5 -0.3(6)
C9 C8 C6 C7 179.3(4)
C12 C5 C6 C8 -3.3(5)
C4 C5 C6 C8 175.4(3)
C12 C5 C6 C7 177.2(4)
C4 C5 C6 C7 -4.1(6)
C34 N7 C31 C28 -120.0(4)
C32 N7 C31 C28 62.3(5)
C26 C28 C31 N7 -102.6(4)
C29 C28 C31 N7 78.6(4)
C3 N1 C1 C2 0.8(5)
Cu1 N1 C1 C2 177.0(3)
C1 N1 C3 N2 -1.3(5)
Cu1 N1 C3 N2 -177.5(3)
C2 N2 C3 N1 1.3(5)
C4 N2 C3 N1 178.8(3)
C29 C28 C26 C25 1.4(5)
C31 C28 C26 C25 -177.3(3)
C29 C28 C26 C27 -178.8(3)
C31 C28 C26 C27 2.5(5)
C17 N4 C16 C15 -0.4(5)
Cu2 N4 C16 C15 -179.1(3)
C17 N3 C14 C11 136.8(4)
C15 N3 C14 C11 -45.1(5)
C9 C11 C14 N3 102.5(4)
C12 C11 C14 N3 -73.8(4)
C26 C28 C29 C22 0.5(5)
C31 C28 C29 C22 179.3(3)
C26 C28 C29 C30 -177.6(3)
C31 C28 C29 C30 1.1(5)
C23 C22 C29 C28 -2.2(5)
C21 C22 C29 C28 176.9(3)
C23 C22 C29 C30 175.9(3)
C21 C22 C29 C30 -4.9(5)
N4 C16 C15 N3 0.7(5)
C17 N3 C15 C16 -0.7(5)
C14 N3 C15 C16 -179.2(4)
C22 C23 C25 C26 0.1(6)
C24 C23 C25 C26 179.8(4)
C28 C26 C25 C23 -1.7(6)
C27 C26 C25 C23 178.4(3)
C6 C5 C12 C11 4.0(5)
C4 C5 C12 C11 -174.6(3)
C6 C5 C12 C13 -177.9(3)
C4 C5 C12 C13 3.4(5)
C9 C11 C12 C5 -1.3(6)
C14 C11 C12 C5 175.0(3)
C9 C11 C12 C13 -179.4(3)
C14 C11 C12 C13 -3.1(5)
N1 C1 C2 N2 0.0(5)
C3 N2 C2 C1 -0.7(5)
C4 N2 C2 C1 -178.2(4)
